data_1517780
loop_
_publ_author_name
'Cai, Song-Liang'
'Zhang, Yue-Biao'
'Pun, Andrew B.'
'He, Bo'
'Yang, Jinhui'
'Toma, Francesca M.'
'Sharp, Ian D.'
'Yaghi, Omar M.'
'Fan, Jun'
'Zheng, Sheng-Run'
'Zhang, Wei-Guang'
'Liu, Yi'

_publ_section_title
;
 Tunable electrical conductivity in oriented thin films of
 tetrathiafulvalene-based covalent organic framework
;
_journal_issue 12
_journal_name_full 'Chem. Sci.'
_journal_page_first 4693
_journal_paper_doi 10.1039/C4SC02593H
_journal_volume 5
_journal_year 2014
_chemical_formula_sum 'C65 H48 N4 S4'
_chemical_formula_weight 1013.31
_chemical_name_systematic
;
 ?
;
_space_group_crystal_system monoclinic
_space_group_IT_number 4
_space_group_name_Hall 'P 2yb'
_space_group_name_H-M_alt 'P 1 21 1'
_symmetry_space_group_name_Hall 'P 2yb'
_symmetry_space_group_name_H-M 'P 1 21 1'
_atom_sites_solution_hydrogens geom
_atom_sites_solution_primary direct
_atom_sites_solution_secondary difmap
_audit_creation_method SHELXL-2014
_cell_angle_alpha 90
_cell_angle_beta 106.326(3)
_cell_angle_gamma 90
_cell_formula_units_Z 2
_cell_length_a 15.9142(7)
_cell_length_b 7.9235(4)
_cell_length_c 20.8037(10)
_cell_measurement_reflns_used 9932
_cell_measurement_temperature 100(2)
_cell_measurement_theta_max 67.25
_cell_measurement_theta_min 4.58
_cell_volume 2517.5(2)
_computing_cell_refinement 'Bruker SAINT v8.32b'
_computing_data_collection 'Bruker APEX 2'
_computing_data_reduction 'Bruker SAINT v8.32b'
_computing_molecular_graphics 'Bruker SHELXTL'
_computing_publication_material 'Bruker SHELXTL & local programs'
_computing_structure_refinement 'SHELXL-2013 (Sheldrick, 2013)'
_computing_structure_solution 'Bruker SHELXT (2014/1 beta)'
_diffrn_ambient_temperature 100(2)
_diffrn_measured_fraction_theta_full 0.999
_diffrn_measured_fraction_theta_max 0.990
_diffrn_measurement_device_type 'Bruker APEX II CCD diffractometer'
_diffrn_measurement_method '\w/\q scans'
_diffrn_radiation_type synchrotron
_diffrn_radiation_wavelength 0.7749
_diffrn_reflns_av_R_equivalents 0.0487
_diffrn_reflns_av_unetI/netI 0.0628
_diffrn_reflns_Laue_measured_fraction_full 0.999
_diffrn_reflns_Laue_measured_fraction_max 0.990
_diffrn_reflns_limit_h_max 22
_diffrn_reflns_limit_h_min -22
_diffrn_reflns_limit_k_max 11
_diffrn_reflns_limit_k_min -10
_diffrn_reflns_limit_l_max 29
_diffrn_reflns_limit_l_min -29
_diffrn_reflns_number 37054
_diffrn_reflns_point_group_measured_fraction_full 0.931
_diffrn_reflns_point_group_measured_fraction_max 0.901
_diffrn_reflns_theta_full 29.000
_diffrn_reflns_theta_max 33.663
_diffrn_reflns_theta_min 2.064
_diffrn_source 'Advanced Light Source station 11.3.1'
_exptl_absorpt_coefficient_mu 0.295
_exptl_absorpt_correction_T_max 0.997
_exptl_absorpt_correction_T_min 0.757
_exptl_absorpt_correction_type multi-scan
_exptl_absorpt_process_details 'SADABS 2012/1 Bruker AXS Madison WI USA'
_exptl_crystal_colour Orange
_exptl_crystal_density_diffrn 1.337
_exptl_crystal_description lath
_exptl_crystal_F_000 1060
_exptl_crystal_size_max 0.160
_exptl_crystal_size_mid 0.060
_exptl_crystal_size_min 0.010
_refine_diff_density_max 0.706
_refine_diff_density_min -0.498
_refine_diff_density_rms 0.070
_refine_ls_abs_structure_details
;
 Flack x determined using 3955 quotients [(I+)-(I-)]/[(I+)+(I-)]
 (Parsons, Flack and Wagner, Acta Cryst. B69 (2013) 249-259).
;
_refine_ls_abs_structure_Flack -0.02(3)
_refine_ls_extinction_method none
_refine_ls_goodness_of_fit_ref 1.017
_refine_ls_hydrogen_treatment constr
_refine_ls_matrix_type full
_refine_ls_number_parameters 715
_refine_ls_number_reflns 13909
_refine_ls_number_restraints 406
_refine_ls_restrained_S_all 1.007
_refine_ls_R_factor_all 0.0780
_refine_ls_R_factor_gt 0.0557
_refine_ls_shift/su_max 0.001
_refine_ls_shift/su_mean 0.000
_refine_ls_structure_factor_coef Fsqd
_refine_ls_weighting_details 'w=1/[\s^2^(Fo^2^)+(0.0791P)^2^+1.0467P] where P=(Fo^2^+2Fc^2^)/3'
_refine_ls_weighting_scheme calc
_refine_ls_wR_factor_gt 0.1379
_refine_ls_wR_factor_ref 0.1511
_reflns_Friedel_coverage 0.708
_reflns_Friedel_fraction_full 0.851
_reflns_Friedel_fraction_max 0.800
_reflns_number_gt 10982
_reflns_number_total 13909
_reflns_threshold_expression 'I > 2\s(I)'
_cod_data_source_file c4sc02593h2.cif
_cod_data_source_block Model
_cod_depositor_comments
;
The following automatic conversions were performed:

'_atom_sites_solution_primary' value 'Direct' changed to 'direct'
according to
/usr/data/users/saulius/crontab/automatic-downloads/rss-feeds/RSC/lib/dictionaries/cif_core.dic
dictionary named 'cif_core.dic' version 2.4.2 from 2011-04-26.

Automatic conversion script
Id: cif_fix_values 2827 2014-09-09 07:05:25Z andrius 

 Adding full bibliography for 1517779--1517780.cif.
;
_cod_database_code 1517780
_shelx_space_group_comment
;
The symmetry employed for this shelxl refinement is uniquely defined
by the following loop, which should always be used as a source of
symmetry information in preference to the above space-group names.
They are only intended as comments.
;
_shelx_estimated_absorpt_t_min 0.954
_shelx_estimated_absorpt_t_max 0.997
_shelxl_version_number 2014-1

loop_
_space_group_symop_operation_xyz
'x, y, z'
'-x, y+1/2, -z'

loop_
_atom_site_label
_atom_site_type_symbol
_atom_site_fract_x
_atom_site_fract_y
_atom_site_fract_z
_atom_site_U_iso_or_equiv
_atom_site_adp_type
_atom_site_occupancy
_atom_site_site_symmetry_order
_atom_site_calc_flag
_atom_site_refinement_flags_posn
_atom_site_refinement_flags_adp
_atom_site_refinement_flags_occupancy
_atom_site_disorder_assembly
_atom_site_disorder_group
S1 S 0.76764(5) 0.00093(19) 0.59086(4) 0.0255(2) Uani 1 1 d . . . . .
C1 C 0.66620(19) 0.0303(6) 0.60651(16) 0.0249(8) Uani 1 1 d . . . . .
S2 S 0.67248(5) 0.0693(2) 0.69039(4) 0.0303(2) Uani 1 1 d . . . . .
C2 C 0.83068(18) 0.0133(5) 0.67533(16) 0.0195(6) Uani 1 1 d . . . . .
C3 C 0.78640(18) 0.0367(5) 0.72178(16) 0.0206(7) Uani 1 1 d . . . . .
S3 S 0.57887(5) 0.0129(2) 0.47276(4) 0.0285(2) Uani 1 1 d . . . . .
C4 C 0.58913(19) 0.0261(6) 0.55843(17) 0.0257(8) Uani 1 1 d . . . . .
S4 S 0.48847(5) 0.0323(2) 0.57769(4) 0.0303(2) Uani 1 1 d . . . . .
C5 C 0.46353(18) 0.0212(6) 0.44568(16) 0.0224(7) Uani 1 1 d . . . . .
C6 C 0.42213(19) 0.0288(5) 0.49439(16) 0.0217(7) Uani 1 1 d . . . . .
C7 C 0.92611(19) 0.0048(5) 0.68485(16) 0.0197(6) Uani 1 1 d . . . . .
C8 C 0.9590(2) -0.0939(5) 0.64149(19) 0.0238(7) Uani 1 1 d . . . . .
H8A H 0.9199 -0.1566 0.6068 0.029 Uiso 1 1 calc R U . . .
C9 C 1.0486(2) -0.1002(6) 0.6492(2) 0.0268(8) Uani 1 1 d . . . . .
H9A H 1.0705 -0.1690 0.6202 0.032 Uiso 1 1 calc R U . . .
C10 C 1.1067(2) -0.0059(6) 0.69932(18) 0.0233(7) Uani 1 1 d . . . . .
C11 C 1.0733(2) 0.0974(5) 0.74026(18) 0.0220(7) Uani 1 1 d . . . . .
H11A H 1.1120 0.1648 0.7734 0.026 Uiso 1 1 calc R U . . .
C12 C 0.9840(2) 0.1030(5) 0.73320(17) 0.0207(7) Uani 1 1 d . . . . .
H12A H 0.9621 0.1743 0.7615 0.025 Uiso 1 1 calc R U . . .
C13 C 1.2012(2) -0.0226(6) 0.7086(2) 0.0282(8) Uani 1 1 d . . . . .
H13A H 1.2217 -0.1019 0.6822 0.034 Uiso 1 1 calc R U . . .
N1 N 1.25619(18) 0.0667(5) 0.75110(16) 0.0282(7) Uani 1 1 d . . . . .
C14 C 1.3475(2) 0.0442(6) 0.7621(2) 0.0291(8) Uani 1 1 d . . . . .
C15 C 1.3865(2) -0.0532(7) 0.7226(2) 0.0363(10) Uani 1 1 d . . . . .
H15A H 1.3512 -0.1055 0.6831 0.044 Uiso 1 1 calc R U . . .
C16 C 1.4769(2) -0.0739(7) 0.7408(2) 0.0390(11) Uani 1 1 d . . . . .
H16A H 1.5031 -0.1423 0.7142 0.047 Uiso 1 1 calc R U . . .
C17 C 1.5283(2) 0.0043(8) 0.7971(2) 0.0433(11) Uani 1 1 d . . . . .
H17A H 1.5899 -0.0130 0.8103 0.052 Uiso 1 1 calc R U . . .
C18 C 1.4907(3) 0.1079(9) 0.8345(3) 0.0532(15) Uani 1 1 d . . . . .
H18A H 1.5266 0.1674 0.8718 0.064 Uiso 1 1 calc R U . . .
C19 C 1.3996(3) 0.1257(7) 0.8176(2) 0.0429(12) Uani 1 1 d . . . . .
H19A H 1.3737 0.1939 0.8445 0.051 Uiso 1 1 calc R U . . .
C46 C 0.32725(19) 0.0300(5) 0.48814(17) 0.0219(7) Uani 1 1 d . . . . .
C47 C 0.2677(2) -0.0652(5) 0.43911(18) 0.0228(7) Uani 1 1 d . . . . .
H47A H 0.2884 -0.1327 0.4090 0.027 Uiso 1 1 calc R U . . .
C48 C 0.1794(2) -0.0621(5) 0.43406(18) 0.0226(7) Uani 1 1 d . . . . .
H48A H 0.1399 -0.1269 0.4004 0.027 Uiso 1 1 calc R U . . .
C49 C 0.1477(2) 0.0360(5) 0.47825(17) 0.0223(7) Uani 1 1 d . . . . .
C50 C 0.2065(2) 0.1263(6) 0.52840(19) 0.0270(8) Uani 1 1 d . . . . .
H50A H 0.1858 0.1908 0.5593 0.032 Uiso 1 1 calc R U . . .
C51 C 0.2954(2) 0.1230(6) 0.53360(19) 0.0254(8) Uani 1 1 d . . . . .
H51A H 0.3351 0.1844 0.5684 0.031 Uiso 1 1 calc R U . . .
C52 C 0.0531(2) 0.0513(5) 0.47034(18) 0.0244(8) Uani 1 1 d . . . . .
H52A H 0.0334 0.1237 0.4995 0.029 Uiso 1 1 calc R U . . .
N4 N -0.00254(18) -0.0302(5) 0.42548(16) 0.0246(7) Uani 1 1 d . . . . .
C53 C -0.09376(19) -0.0012(5) 0.41262(17) 0.0218(7) Uani 1 1 d . . . . .
C54 C -0.1456(2) -0.0760(5) 0.3545(2) 0.0254(7) Uani 1 1 d . . . . .
H54A H -0.1190 -0.1443 0.3282 0.030 Uiso 1 1 calc R U . . .
C55 C -0.2361(2) -0.0519(6) 0.3345(2) 0.0284(8) Uani 1 1 d . . . . .
H55A H -0.2711 -0.1035 0.2947 0.034 Uiso 1 1 calc R U . . .
C56 C -0.2747(2) 0.0479(6) 0.37293(18) 0.0268(8) Uani 1 1 d . . . . .
H56A H -0.3362 0.0656 0.3594 0.032 Uiso 1 1 calc R U . . .
C57 C -0.2235(2) 0.1221(6) 0.43123(19) 0.0258(8) Uani 1 1 d . . . . .
H57A H -0.2503 0.1914 0.4571 0.031 Uiso 1 1 calc R U . . .
C58 C -0.1332(2) 0.0963(5) 0.45231(18) 0.0237(7) Uani 1 1 d . . . . .
H58A H -0.0988 0.1442 0.4931 0.028 Uiso 1 1 calc R U . . .
C20 C 0.81788(18) 0.0374(5) 0.79519(16) 0.0204(7) Uani 1 1 d . . . . .
C21 C 0.8883(2) -0.0636(5) 0.83148(18) 0.0229(7) Uani 1 1 d . . . . .
H21A H 0.9170 -0.1360 0.8080 0.027 Uiso 1 1 calc R U . . .
C22 C 0.9160(2) -0.0590(5) 0.90053(18) 0.0247(7) Uani 1 1 d . . . . .
H22A H 0.9645 -0.1259 0.9239 0.030 Uiso 1 1 calc R U . . .
C23 C 0.8733(2) 0.0439(6) 0.93657(17) 0.0258(8) Uani 1 1 d . . . . .
C24 C 0.8005(2) 0.1346(6) 0.9013(2) 0.0296(8) Uani 1 1 d . . . . .
H24A H 0.7688 0.1990 0.9251 0.036 Uiso 1 1 calc R U . . .
C25 C 0.7731(2) 0.1330(6) 0.83173(18) 0.0267(8) Uani 1 1 d . . . . .
H25A H 0.7234 0.1975 0.8087 0.032 Uiso 1 1 calc R U . . .
C26 C 0.9027(2) 0.0622(6) 1.00962(18) 0.0303(9) Uani 1 1 d . . . . .
H26A H 0.8728 0.1403 1.0300 0.036 Uiso 1 1 calc R U . . .
N2 N 0.96565(19) -0.0201(5) 1.04692(15) 0.0281(7) Uani 1 1 d . . . . .
C27 C 0.9899(2) 0.0081(6) 1.11715(17) 0.0264(7) Uani 1 1 d . . . . .
C28 C 1.0744(2) -0.0395(6) 1.1531(2) 0.0313(9) Uani 1 1 d . . . . .
H28A H 1.1122 -0.0875 1.1299 0.038 Uiso 1 1 calc R U . . .
C29 C 1.1041(3) -0.0182(6) 1.2214(2) 0.0354(10) Uani 1 1 d . . . . .
H29A H 1.1619 -0.0516 1.2448 0.043 Uiso 1 1 calc R U . . .
C30 C 1.0506(3) 0.0508(6) 1.2560(2) 0.0362(10) Uani 1 1 d . . . . .
H30A H 1.0710 0.0660 1.3031 0.043 Uiso 1 1 calc R U . . .
C31 C 0.9667(3) 0.0979(7) 1.2212(2) 0.0426(11) Uani 1 1 d . . . . .
H31A H 0.9294 0.1454 1.2449 0.051 Uiso 1 1 calc R U . . .
C32 C 0.9354(3) 0.0774(7) 1.1522(2) 0.0364(10) Uani 1 1 d . . . . .
H32A H 0.8773 0.1105 1.1292 0.044 Uiso 1 1 calc R U . . .
C33_a C 0.4240(4) 0.0341(11) 0.3727(3) 0.0206(11) Uani 0.8 1 d D U P A 1
C34_a C 0.4628(3) -0.0487(8) 0.3283(2) 0.0238(10) Uani 0.8 1 d D U P A 1
H34A_a H 0.5138 -0.1151 0.3458 0.029 Uiso 0.8 1 calc R U P A 1
C35_a C 0.4276(3) -0.0346(7) 0.2594(2) 0.0237(9) Uani 0.8 1 d D U P A 1
H35A_a H 0.4537 -0.0935 0.2302 0.028 Uiso 0.8 1 calc R U P A 1
C36_a C 0.3541(3) 0.0657(7) 0.2331(2) 0.0226(8) Uani 0.8 1 d D U P A 1
C37_a C 0.3180(3) 0.1507(7) 0.2769(2) 0.0236(9) Uani 0.8 1 d D U P A 1
H37A_a H 0.2682 0.2201 0.2592 0.028 Uiso 0.8 1 calc R U P A 1
C38_a C 0.3518(3) 0.1381(7) 0.3456(2) 0.0212(9) Uani 0.8 1 d D U P A 1
H38A_a H 0.3261 0.2000 0.3743 0.025 Uiso 0.8 1 calc R U P A 1
C39_a C 0.3126(3) 0.0813(7) 0.1607(2) 0.0277(9) Uani 0.8 1 d D U P A 1
H39A_a H 0.2715 0.1697 0.1453 0.033 Uiso 0.8 1 calc R U P A 1
N3_a N 0.3287(2) -0.0170(6) 0.11808(19) 0.0277(8) Uani 0.8 1 d D U P A 1
C40_a C 0.2826(3) -0.0057(8) 0.0493(2) 0.0271(10) Uani 0.8 1 d D U P A 1
C41_a C 0.3205(4) -0.0835(8) 0.0045(3) 0.0329(11) Uani 0.8 1 d D U P A 1
H41A_a H 0.3761 -0.1363 0.0205 0.039 Uiso 0.8 1 calc R U P A 1
C42_a C 0.2780(4) -0.0846(9) -0.0632(3) 0.0389(13) Uani 0.8 1 d D U P A 1
H42A_a H 0.3053 -0.1347 -0.0937 0.047 Uiso 0.8 1 calc R U P A 1
C43_a C 0.1958(4) -0.0130(10) -0.0868(3) 0.0421(15) Uani 0.8 1 d D U P A 1
H43A_a H 0.1664 -0.0157 -0.1333 0.051 Uiso 0.8 1 calc R U P A 1
C44_a C 0.1562(4) 0.0625(9) -0.0431(3) 0.0380(14) Uani 0.8 1 d D U P A 1
H44A_a H 0.0997 0.1117 -0.0595 0.046 Uiso 0.8 1 calc R U P A 1
C45_a C 0.1989(4) 0.0665(9) 0.0250(3) 0.0317(12) Uani 0.8 1 d D U P A 1
H45A_a H 0.1717 0.1180 0.0552 0.038 Uiso 0.8 1 calc R U P A 1
C33'_b C 0.4369(18) 0.013(4) 0.3696(12) 0.018(3) Uiso 0.2 1 d D U P A 2
C34'_b C 0.4835(15) -0.085(3) 0.3354(10) 0.024(3) Uiso 0.2 1 d D U P A 2
H34B_b H 0.5314 -0.1524 0.3595 0.029 Uiso 0.2 1 calc R U P A 2
C35'_b C 0.4592(14) -0.083(3) 0.2666(9) 0.030(3) Uiso 0.2 1 d D U P A 2
H35B_b H 0.4937 -0.1420 0.2433 0.036 Uiso 0.2 1 calc R U P A 2
C36'_b C 0.3843(12) 0.004(3) 0.2301(7) 0.021(2) Uiso 0.2 1 d D U P A 2
C37'_b C 0.3387(12) 0.095(3) 0.2656(8) 0.021(3) Uiso 0.2 1 d D U P A 2
H37B_b H 0.2892 0.1585 0.2418 0.025 Uiso 0.2 1 calc R U P A 2
C38'_b C 0.3629(14) 0.096(3) 0.3360(9) 0.023(3) Uiso 0.2 1 d D U P A 2
H38B_b H 0.3283 0.1531 0.3595 0.027 Uiso 0.2 1 calc R U P A 2
C39'_b C 0.3582(11) -0.006(3) 0.1561(8) 0.027(3) Uiso 0.2 1 d D U P A 2
H39B_b H 0.3917 -0.0739 0.1347 0.032 Uiso 0.2 1 calc R U P A 2
N3'_b N 0.2928(11) 0.072(3) 0.1210(8) 0.032(3) Uiso 0.2 1 d D U P A 2
C40'_b C 0.2680(14) 0.047(3) 0.0504(9) 0.028(3) Uiso 0.2 1 d D U P A 2
C41'_b C 0.3203(15) -0.031(3) 0.0162(11) 0.036(4) Uiso 0.2 1 d D U P A 2
H41B_b H 0.3756 -0.0731 0.0417 0.043 Uiso 0.2 1 calc R U P A 2
C42'_b C 0.2982(15) -0.053(3) -0.0523(12) 0.039(4) Uiso 0.2 1 d D U P A 2
H42B_b H 0.3364 -0.1073 -0.0737 0.047 Uiso 0.2 1 calc R U P A 2
C43'_b C 0.2178(15) 0.009(4) -0.0881(14) 0.040(4) Uiso 0.2 1 d D U P A 2
H43B_b H 0.1991 -0.0029 -0.1355 0.048 Uiso 0.2 1 calc R U P A 2
C44'_b C 0.1645(17) 0.087(4) -0.0554(12) 0.038(4) Uiso 0.2 1 d D U P A 2
H44B_b H 0.1094 0.1285 -0.0814 0.046 Uiso 0.2 1 calc R U P A 2
C45'_b C 0.1867(15) 0.108(3) 0.0128(12) 0.035(4) Uiso 0.2 1 d D U P A 2
H45B_b H 0.1482 0.1626 0.0337 0.042 Uiso 0.2 1 calc R U P A 2
C1S C -0.3679(4) -0.0304(8) 0.0454(3) 0.0550(14) Uani 1 1 d . . . . .
C2S C -0.2921(4) -0.0489(9) 0.0967(3) 0.0583(15) Uani 1 1 d . . . . .
H2S H -0.2439 -0.1071 0.0886 0.070 Uiso 1 1 calc R U . . .
C3S C -0.2848(4) 0.0157(11) 0.1598(3) 0.0673(17) Uani 1 1 d . . . . .
H3S H -0.2314 0.0041 0.1942 0.081 Uiso 1 1 calc R U . . .
C4S C -0.3548(5) 0.0970(10) 0.1729(3) 0.0665(17) Uani 1 1 d . . . . .
H4S H -0.3508 0.1391 0.2164 0.080 Uiso 1 1 calc R U . . .
C5S C -0.4293(4) 0.1155(10) 0.1226(4) 0.0708(18) Uani 1 1 d . . . . .
H5S H -0.4771 0.1742 0.1312 0.085 Uiso 1 1 calc R U . . .
C6S C -0.4384(4) 0.0521(9) 0.0591(3) 0.0610(16) Uani 1 1 d . . . . .
H6S H -0.4921 0.0646 0.0251 0.073 Uiso 1 1 calc R U . . .
C7S C -0.3731(6) -0.0964(11) -0.0212(4) 0.081(2) Uani 1 1 d . . . . .
H7S1 H -0.3417 -0.0207 -0.0437 0.121 Uiso 1 1 calc R U . . .
H7S2 H -0.4346 -0.1039 -0.0476 0.121 Uiso 1 1 calc R U . . .
H7S3 H -0.3464 -0.2089 -0.0170 0.121 Uiso 1 1 calc R U . . .

loop_
_atom_site_aniso_label
_atom_site_aniso_U_11
_atom_site_aniso_U_22
_atom_site_aniso_U_33
_atom_site_aniso_U_23
_atom_site_aniso_U_13
_atom_site_aniso_U_12
S1 0.0141(3) 0.0415(6) 0.0196(4) -0.0015(4) 0.0026(3) 0.0043(4)
C1 0.0137(12) 0.040(2) 0.0200(14) -0.0034(15) 0.0023(11) 0.0040(14)
S2 0.0119(3) 0.0554(7) 0.0221(4) -0.0055(4) 0.0021(3) 0.0056(4)
C2 0.0123(11) 0.0238(18) 0.0210(14) 0.0001(14) 0.0024(10) 0.0006(13)
C3 0.0115(11) 0.026(2) 0.0226(15) -0.0011(13) 0.0027(10) 0.0023(12)
S3 0.0121(3) 0.0507(6) 0.0219(4) -0.0038(4) 0.0035(3) 0.0020(4)
C4 0.0146(12) 0.038(2) 0.0236(15) -0.0034(16) 0.0031(11) 0.0028(14)
S4 0.0134(3) 0.0564(7) 0.0198(4) -0.0026(4) 0.0024(3) 0.0052(4)
C5 0.0125(12) 0.032(2) 0.0207(14) -0.0019(15) 0.0008(10) 0.0012(14)
C6 0.0120(12) 0.030(2) 0.0205(14) -0.0014(14) 0.0010(10) 0.0012(13)
C7 0.0132(12) 0.0229(17) 0.0228(15) 0.0006(14) 0.0048(10) 0.0012(13)
C8 0.0163(14) 0.026(2) 0.0292(18) -0.0047(15) 0.0065(13) -0.0002(13)
C9 0.0174(15) 0.031(2) 0.034(2) -0.0092(16) 0.0109(14) 0.0003(13)
C10 0.0141(12) 0.028(2) 0.0289(16) -0.0009(15) 0.0079(11) 0.0008(13)
C11 0.0153(13) 0.024(2) 0.0257(16) -0.0008(14) 0.0047(12) -0.0001(13)
C12 0.0139(13) 0.0237(19) 0.0258(17) -0.0008(14) 0.0074(12) 0.0007(12)
C13 0.0181(14) 0.031(2) 0.038(2) -0.0072(16) 0.0124(14) -0.0004(14)
N1 0.0137(11) 0.036(2) 0.0345(16) -0.0021(14) 0.0069(11) 0.0009(12)
C14 0.0173(14) 0.034(2) 0.0375(19) -0.0001(17) 0.0098(13) -0.0004(14)
C15 0.0199(16) 0.050(3) 0.040(2) -0.003(2) 0.0091(15) 0.0020(17)
C16 0.0195(17) 0.061(3) 0.039(2) 0.004(2) 0.0130(16) 0.0058(18)
C17 0.0160(15) 0.071(4) 0.043(2) 0.000(3) 0.0085(15) -0.004(2)
C18 0.0214(18) 0.081(4) 0.055(3) -0.018(3) 0.0071(19) -0.016(2)
C19 0.0223(18) 0.059(3) 0.048(3) -0.015(2) 0.0103(18) -0.0074(19)
C46 0.0145(12) 0.027(2) 0.0239(15) 0.0013(15) 0.0054(11) 0.0008(13)
C47 0.0157(14) 0.027(2) 0.0256(17) -0.0004(14) 0.0056(12) 0.0002(13)
C48 0.0147(13) 0.0237(19) 0.0284(18) 0.0019(14) 0.0042(12) 0.0012(12)
C49 0.0145(12) 0.027(2) 0.0267(16) 0.0045(14) 0.0071(11) 0.0025(13)
C50 0.0165(14) 0.035(2) 0.0308(19) -0.0026(16) 0.0091(13) 0.0025(14)
C51 0.0145(14) 0.034(2) 0.0281(18) -0.0015(15) 0.0062(13) 0.0021(13)
C52 0.0138(13) 0.032(2) 0.0290(16) 0.0027(15) 0.0082(12) 0.0013(13)
N4 0.0158(12) 0.0289(18) 0.0300(15) -0.0003(13) 0.0080(11) 0.0009(11)
C53 0.0135(12) 0.0244(19) 0.0279(16) 0.0017(15) 0.0065(11) -0.0027(13)
C54 0.0201(15) 0.025(2) 0.0329(19) -0.0033(15) 0.0111(14) -0.0015(14)
C55 0.0185(15) 0.036(2) 0.0289(19) -0.0048(16) 0.0041(13) -0.0020(14)
C56 0.0158(13) 0.035(2) 0.0302(17) 0.0018(16) 0.0070(12) -0.0026(14)
C57 0.0161(14) 0.034(2) 0.0284(18) -0.0005(16) 0.0091(13) 0.0014(14)
C58 0.0152(13) 0.030(2) 0.0273(17) -0.0014(15) 0.0089(12) -0.0037(14)
C20 0.0108(11) 0.027(2) 0.0224(14) -0.0027(13) 0.0028(10) -0.0007(12)
C21 0.0154(14) 0.029(2) 0.0238(17) -0.0019(14) 0.0050(12) 0.0038(13)
C22 0.0168(14) 0.031(2) 0.0240(17) 0.0006(14) 0.0024(12) 0.0036(13)
C23 0.0202(14) 0.035(2) 0.0221(15) -0.0010(15) 0.0051(12) 0.0012(14)
C24 0.0233(16) 0.035(2) 0.0310(19) -0.0044(16) 0.0091(14) 0.0078(15)
C25 0.0184(15) 0.035(2) 0.0257(18) -0.0011(15) 0.0053(13) 0.0065(14)
C26 0.0234(15) 0.044(3) 0.0236(16) -0.0041(16) 0.0072(13) 0.0030(16)
N2 0.0209(13) 0.040(2) 0.0231(14) -0.0008(13) 0.0059(11) -0.0016(13)
C27 0.0205(14) 0.034(2) 0.0231(15) 0.0018(16) 0.0036(12) -0.0042(16)
C28 0.0241(17) 0.037(2) 0.0313(19) 0.0075(17) 0.0044(14) 0.0006(15)
C29 0.0325(19) 0.033(3) 0.034(2) 0.0069(18) -0.0003(15) -0.0058(17)
C30 0.047(2) 0.031(3) 0.0229(17) 0.0013(16) -0.0020(16) -0.0038(18)
C31 0.049(2) 0.051(3) 0.030(2) -0.005(2) 0.0138(18) 0.004(2)
C32 0.0306(18) 0.052(3) 0.0264(18) -0.0001(19) 0.0068(15) 0.0049(19)
C33_a 0.013(2) 0.030(3) 0.0195(19) -0.0031(19) 0.0050(15) -0.0035(19)
C34_a 0.018(2) 0.028(3) 0.026(2) 0.0031(18) 0.0064(17) 0.0044(17)
C35_a 0.0215(19) 0.027(2) 0.023(2) 0.0009(17) 0.0078(16) 0.0015(17)
C36_a 0.0214(18) 0.023(2) 0.0223(19) -0.0025(17) 0.0045(15) -0.0009(17)
C37_a 0.0168(17) 0.024(2) 0.027(2) 0.0009(17) 0.0021(16) 0.0029(16)
C38_a 0.0149(18) 0.024(3) 0.023(2) -0.0014(18) 0.0023(15) 0.0016(16)
C39_a 0.0247(19) 0.031(2) 0.024(2) 0.0028(18) 0.0013(16) -0.0025(18)
N3_a 0.0226(16) 0.037(2) 0.0217(17) 0.0003(16) 0.0030(14) -0.0035(16)
C40_a 0.029(2) 0.030(3) 0.0211(18) 0.0021(19) 0.0048(16) -0.003(2)
C41_a 0.038(2) 0.028(3) 0.032(3) -0.003(2) 0.008(2) -0.001(2)
C42_a 0.049(3) 0.040(3) 0.028(3) -0.003(2) 0.010(2) -0.004(3)
C43_a 0.050(3) 0.045(3) 0.025(2) 0.001(2) -0.001(2) -0.006(3)
C44_a 0.034(2) 0.044(3) 0.032(3) 0.010(2) 0.002(2) -0.006(2)
C45_a 0.029(2) 0.037(3) 0.028(2) 0.002(2) 0.0057(19) -0.004(2)
C1S 0.053(3) 0.050(4) 0.062(3) 0.005(3) 0.016(3) 0.000(3)
C2S 0.042(3) 0.064(4) 0.069(4) 0.019(3) 0.017(3) 0.008(3)
C3S 0.048(3) 0.097(5) 0.061(3) 0.012(4) 0.021(2) -0.001(3)
C4S 0.076(4) 0.066(4) 0.061(4) 0.008(3) 0.024(3) 0.003(4)
C5S 0.063(4) 0.068(5) 0.088(5) 0.015(4) 0.031(4) 0.007(3)
C6S 0.046(3) 0.062(4) 0.071(4) 0.005(3) 0.010(3) 0.004(3)
C7S 0.091(5) 0.064(5) 0.080(5) -0.011(4) 0.015(4) 0.000(4)

loop_
_atom_type_symbol
_atom_type_description
_atom_type_scat_dispersion_real
_atom_type_scat_dispersion_imag
_atom_type_scat_source
C C 0.0040 0.0020 'XDISP Program in WinGX L.Kissel & R.H.Pratt Acta Cryst A46 170 1990'
H H 0.0000 0.0000 'XDISP Program in WinGX L.Kissel & R.H.Pratt Acta Cryst A46 170 1990'
N N 0.0076 0.0040 'XDISP Program in WinGX L.Kissel & R.H.Pratt Acta Cryst A46 170 1990'
S S 0.1431 0.1480 'XDISP Program in WinGX L.Kissel & R.H.Pratt Acta Cryst A46 170 1990'

loop_
_geom_angle_atom_site_label_1
_geom_angle_atom_site_label_2
_geom_angle_atom_site_label_3
_geom_angle
C1 S1 C2 95.94(15)
C4 C1 S2 122.0(2)
C4 C1 S1 123.6(2)
S2 C1 S1 114.37(17)
C1 S2 C3 96.20(15)
C3 C2 C7 129.0(3)
C3 C2 S1 116.9(2)
C7 C2 S1 114.0(2)
C2 C3 C20 130.3(3)
C2 C3 S2 116.2(2)
C20 C3 S2 113.5(2)
C4 S3 C5 96.55(15)
C1 C4 S3 124.3(2)
C1 C4 S4 121.8(2)
S3 C4 S4 113.86(17)
C4 S4 C6 96.21(15)
C6 C5 C33_a 127.6(3)
C6 C5 C33'_b 136.7(11)
C6 C5 S3 116.3(2)
C33_a C5 S3 115.9(3)
C33'_b C5 S3 106.9(10)
C5 C6 C46 129.3(3)
C5 C6 S4 117.0(2)
C46 C6 S4 113.7(2)
C12 C7 C8 119.0(3)
C12 C7 C2 121.2(3)
C8 C7 C2 119.6(3)
C9 C8 C7 120.1(3)
C8 C9 C10 120.6(3)
C11 C10 C9 119.0(3)
C11 C10 C13 121.8(3)
C9 C10 C13 119.2(3)
C12 C11 C10 120.7(3)
C11 C12 C7 120.5(3)
N1 C13 C10 121.4(3)
C13 N1 C14 121.1(3)
C19 C14 C15 119.5(3)
C19 C14 N1 115.1(4)
C15 C14 N1 125.4(4)
C16 C15 C14 120.1(4)
C17 C16 C15 120.1(4)
C16 C17 C18 120.0(4)
C17 C18 C19 120.2(4)
C14 C19 C18 119.9(4)
C51 C46 C47 118.4(3)
C51 C46 C6 119.9(3)
C47 C46 C6 121.7(3)
C48 C47 C46 120.8(3)
C47 C48 C49 120.5(3)
C50 C49 C48 119.2(3)
C50 C49 C52 119.6(3)
C48 C49 C52 121.2(3)
C51 C50 C49 120.4(3)
C50 C51 C46 120.7(3)
N4 C52 C49 121.4(3)
C52 N4 C53 121.5(3)
C54 C53 C58 119.6(3)
C54 C53 N4 114.9(3)
C58 C53 N4 125.6(3)
C53 C54 C55 120.8(3)
C56 C55 C54 119.5(3)
C55 C56 C57 120.1(3)
C56 C57 C58 120.8(3)
C57 C58 C53 119.2(3)
C25 C20 C21 117.7(3)
C25 C20 C3 119.3(3)
C21 C20 C3 122.8(3)
C22 C21 C20 121.0(3)
C21 C22 C23 120.7(3)
C24 C23 C22 118.4(3)
C24 C23 C26 118.2(3)
C22 C23 C26 123.3(3)
C23 C24 C25 121.2(3)
C24 C25 C20 120.7(3)
N2 C26 C23 123.6(4)
C26 N2 C27 119.4(3)
C28 C27 C32 118.3(3)
C28 C27 N2 116.8(3)
C32 C27 N2 124.8(3)
C29 C28 C27 121.3(4)
C30 C29 C28 120.4(4)
C29 C30 C31 118.9(4)
C30 C31 C32 121.6(4)
C31 C32 C27 119.4(4)
C38_a C33_a C34_a 118.1(5)
C38_a C33_a C5 121.5(5)
C34_a C33_a C5 120.2(5)
C35_a C34_a C33_a 121.0(5)
C34_a C35_a C36_a 120.1(4)
C37_a C36_a C35_a 118.5(4)
C37_a C36_a C39_a 119.0(4)
C35_a C36_a C39_a 122.5(5)
C38_a C37_a C36_a 122.3(4)
C37_a C38_a C33_a 119.9(5)
N3_a C39_a C36_a 123.2(5)
C39_a N3_a C40_a 121.5(5)
C41_a C40_a C45_a 119.1(5)
C41_a C40_a N3_a 116.8(5)
C45_a C40_a N3_a 123.9(5)
C42_a C41_a C40_a 120.4(5)
C41_a C42_a C43_a 120.1(6)
C44_a C43_a C42_a 120.5(5)
C43_a C44_a C45_a 119.8(6)
C44_a C45_a C40_a 120.0(5)
C38'_b C33'_b C34'_b 121(2)
C38'_b C33'_b C5 117.5(17)
C34'_b C33'_b C5 121.4(17)
C35'_b C34'_b C33'_b 119(2)
C34'_b C35'_b C36'_b 121.1(18)
C37'_b C36'_b C35'_b 117.7(14)
C37'_b C36'_b C39'_b 123.5(16)
C35'_b C36'_b C39'_b 118.8(16)
C36'_b C37'_b C38'_b 122.1(16)
C33'_b C38'_b C37'_b 118.5(19)
N3'_b C39'_b C36'_b 121.3(17)
C39'_b N3'_b C40'_b 118.1(17)
C41'_b C40'_b C45'_b 117.6(17)
C41'_b C40'_b N3'_b 124.3(17)
C45'_b C40'_b N3'_b 118.1(17)
C42'_b C41'_b C40'_b 125(2)
C43'_b C42'_b C41'_b 116(2)
C42'_b C43'_b C44'_b 120(2)
C45'_b C44'_b C43'_b 123(2)
C44'_b C45'_b C40'_b 118(2)
C2S C1S C6S 118.1(6)
C2S C1S C7S 120.1(6)
C6S C1S C7S 121.8(6)
C1S C2S C3S 121.2(6)
C4S C3S C2S 120.2(6)
C5S C4S C3S 118.6(7)
C4S C5S C6S 122.3(7)
C5S C6S C1S 119.4(6)

loop_
_geom_bond_atom_site_label_1
_geom_bond_atom_site_label_2
_geom_bond_distance
S1 C1 1.750(3)
S1 C2 1.764(3)
C1 C4 1.348(4)
C1 S2 1.747(3)
S2 C3 1.765(3)
C2 C3 1.359(4)
C2 C7 1.477(4)
C3 C20 1.467(4)
S3 C4 1.747(3)
S3 C5 1.763(3)
C4 S4 1.758(3)
S4 C6 1.758(3)
C5 C6 1.356(4)
C5 C33_a 1.474(6)
C5 C33'_b 1.52(2)
C6 C46 1.479(4)
C7 C12 1.394(5)
C7 C8 1.401(5)
C8 C9 1.390(4)
C9 C10 1.399(5)
C10 C11 1.390(5)
C10 C13 1.468(4)
C11 C12 1.388(4)
C13 N1 1.270(5)
N1 C14 1.418(4)
C14 C19 1.378(6)
C14 C15 1.394(6)
C15 C16 1.391(5)
C16 C17 1.374(7)
C17 C18 1.378(8)
C18 C19 1.399(6)
C46 C51 1.401(5)
C46 C47 1.402(5)
C47 C48 1.379(4)
C48 C49 1.402(5)
C49 C50 1.389(5)
C49 C52 1.472(4)
C50 C51 1.388(4)
C52 N4 1.268(5)
N4 C53 1.419(4)
C53 C54 1.389(5)
C53 C58 1.401(5)
C54 C55 1.396(5)
C55 C56 1.385(5)
C56 C57 1.387(5)
C57 C58 1.395(4)
C20 C25 1.402(5)
C20 C21 1.411(5)
C21 C22 1.380(5)
C22 C23 1.405(5)
C23 C24 1.385(5)
C23 C26 1.466(5)
C24 C25 1.389(5)
C26 N2 1.262(5)
N2 C27 1.420(4)
C27 C28 1.394(5)
C27 C32 1.394(5)
C28 C29 1.377(6)
C29 C30 1.373(7)
C30 C31 1.379(6)
C31 C32 1.389(6)
C33_a C38_a 1.397(7)
C33_a C34_a 1.409(7)
C34_a C35_a 1.390(7)
C35_a C36_a 1.392(7)
C36_a C37_a 1.382(7)
C36_a C39_a 1.469(6)
C37_a C38_a 1.382(6)
C39_a N3_a 1.260(6)
N3_a C40_a 1.416(6)
C40_a C41_a 1.388(7)
C40_a C45_a 1.407(7)
C41_a C42_a 1.381(8)
C42_a C43_a 1.383(9)
C43_a C44_a 1.380(8)
C44_a C45_a 1.388(7)
C33'_b C38'_b 1.36(2)
C33'_b C34'_b 1.40(2)
C34'_b C35'_b 1.37(2)
C35'_b C36'_b 1.40(2)
C36'_b C37'_b 1.37(2)
C36'_b C39'_b 1.480(18)
C37'_b C38'_b 1.406(19)
C39'_b N3'_b 1.256(18)
N3'_b C40'_b 1.425(19)
C40'_b C41'_b 1.38(2)
C40'_b C45'_b 1.40(2)
C41'_b C42'_b 1.38(2)
C42'_b C43'_b 1.38(2)
C43'_b C44'_b 1.38(2)
C44'_b C45'_b 1.37(2)
C1S C2S 1.374(8)
C1S C6S 1.396(8)
C1S C7S 1.462(9)
C2S C3S 1.384(9)
C3S C4S 1.379(9)
C4S C5S 1.350(9)
C5S C6S 1.383(10)
